data_4305171
loop_
_publ_author_name
'Susana Miranda'
'Elena Vergara'
'Fabian Mohr'
'Dick de Vos'
'Elena Cerrada'
'Ar\'anzazu Mend\'ia'
'Mariano Laguna'

_publ_section_title
;
Synthesis, Characterization, and in Vitro Cytotoxicity of Some Gold(I) and
Trans Platinum(II) Thionate Complexes Containing Water-Soluble PTA and
DAPTA Ligands. X-ray Crystal Structures of
[Au(SC4H3N2)(PTA)], trans-[Pt(SC4H3N2)2(PTA)2], trans-[Pt(SC5H4N)2(PTA)2],
and trans-[Pt(SC5H4N)2(DAPTA)2]
;
_journal_name_full 'Inorganic Chemistry'
_journal_page_first 5641
_journal_page_last 5648
_journal_paper_doi 10.1021/ic7021903
_journal_volume 47
_journal_year 2008
_chemical_formula_sum 'C12 H17 Cl3 N4 P Pt0.5 S'
_chemical_formula_weight 484.23
_chemical_name_systematic
; 
 ? 
;
_space_group_IT_number 14
_symmetry_cell_setting monoclinic
_symmetry_space_group_name_Hall '-P 2ybc'
_symmetry_space_group_name_H-M 'P 1 21/c 1'
_atom_sites_solution_hydrogens geom
_atom_sites_solution_primary direct
_atom_sites_solution_secondary difmap
_audit_creation_method SHELXL-97
_cell_angle_alpha 90.00
_cell_angle_beta 103.30(3)
_cell_angle_gamma 90.00
_cell_formula_units_Z 4
_cell_length_a 6.0782(12)
_cell_length_b 27.124(5)
_cell_length_c 10.990(2)
_cell_measurement_reflns_used 9356
_cell_measurement_temperature 293(2)
_cell_measurement_theta_max 20.0
_cell_measurement_theta_min 2.05
_cell_volume 1763.3(6)
_computing_cell_refinement 'BRUKER SMART'
_computing_data_collection 'BRUKER SMART'
_computing_data_reduction 'BRUKER SHELXTL'
_computing_molecular_graphics 'BRUKER SHELXTL'
_computing_publication_material 'WinGX v1.10.01'
_computing_structure_refinement 'SHELXL-97 (Sheldrick, 1997)'
_computing_structure_solution 'SHELXS-97 (Sheldrick, 1990)'
_diffrn_ambient_temperature 293(2)
_diffrn_measured_fraction_theta_full 0.997
_diffrn_measured_fraction_theta_max 0.997
_diffrn_measurement_device_type 'CCD area Detector'
_diffrn_measurement_method 'Phi and Omega scans'
_diffrn_radiation_monochromator graphite
_diffrn_radiation_source 'fine-focus sealed tube'
_diffrn_radiation_type MoK\a
_diffrn_radiation_wavelength 0.71073
_diffrn_reflns_av_R_equivalents 0.2929
_diffrn_reflns_av_sigmaI/netI 0.1259
_diffrn_reflns_limit_h_max 5
_diffrn_reflns_limit_h_min -5
_diffrn_reflns_limit_k_max 22
_diffrn_reflns_limit_k_min -22
_diffrn_reflns_limit_l_max 9
_diffrn_reflns_limit_l_min -9
_diffrn_reflns_number 6762
_diffrn_reflns_theta_full 17.50
_diffrn_reflns_theta_max 17.50
_diffrn_reflns_theta_min 2.95
_exptl_absorpt_coefficient_mu 4.674
_exptl_absorpt_correction_T_max 0.726363
_exptl_absorpt_correction_T_min 0.212174
_exptl_absorpt_correction_type multi-scan
_exptl_crystal_colour colorless
_exptl_crystal_density_diffrn 1.824
_exptl_crystal_density_method 'not measured'
_exptl_crystal_description prism
_exptl_crystal_F_000 952
_exptl_crystal_size_max 0.4
_exptl_crystal_size_mid 0.1
_exptl_crystal_size_min 0.05
_refine_diff_density_max 0.980
_refine_diff_density_min -1.113
_refine_diff_density_rms 0.169
_refine_ls_extinction_coef 0.0027(9)
_refine_ls_extinction_expression Fc^*^=kFc[1+0.001xFc^2^\l^3^/sin(2\q)]^-1/4^
_refine_ls_extinction_method SHELXL
_refine_ls_goodness_of_fit_ref 1.051
_refine_ls_hydrogen_treatment mixed
_refine_ls_matrix_type full
_refine_ls_number_parameters 197
_refine_ls_number_reflns 1122
_refine_ls_number_restraints 12
_refine_ls_restrained_S_all 1.045
_refine_ls_R_factor_all 0.0828
_refine_ls_R_factor_gt 0.0628
_refine_ls_shift/su_max 0.000
_refine_ls_shift/su_mean 0.000
_refine_ls_structure_factor_coef Fsqd
_refine_ls_weighting_details 'calc w=1/[\s^2^(Fo^2^)+(0.0378P)^2^+13.0443P] where P=(Fo^2^+2Fc^2^)/3'
_refine_ls_weighting_scheme calc
_refine_ls_wR_factor_gt 0.1205
_refine_ls_wR_factor_ref 0.1288
_reflns_number_gt 916
_reflns_number_total 1122
_reflns_threshold_expression >2sigma(I)
_cod_data_source_file ic7021903-file002.cif
_cod_data_source_block dastoss
_cod_depositor_comments
;
The following automatic conversions were performed:
'_symmetry_cell_setting' value 'Monoclinic' changed to 'monoclinic'
according to '/home/saulius/struct/CIF-dictionaries/cif_core.dic'
dictionary named 'cif_core.dic' version 2.4.1 from 2010-06-29.

Automatic conversion script
Id: cif_fix_enum 1527 2010-12-29 10:47:43Z saulius 

The following automatic conversions were performed:

'_exptl_absorpt_correction_type' tag value 'multi-scans' was replaced
with 'multi-scan' value.

Automatic conversion script
Id: cif_fix_values 1646 2011-03-28 12:23:43Z adriana 
;
_cod_original_cell_volume 1763.2(6)
_cod_original_formula_sum 'C12 H17 Cl3 N4 P Pt0.50 S'
_cod_database_code 4305171

loop_
_symmetry_equiv_pos_as_xyz
'x, y, z'
'-x, y+1/2, -z+1/2'
'-x, -y, -z'
'x, -y-1/2, z-1/2'

loop_
_atom_site_label
_atom_site_type_symbol
_atom_site_fract_x
_atom_site_fract_y
_atom_site_fract_z
_atom_site_U_iso_or_equiv
_atom_site_adp_type
_atom_site_occupancy
_atom_site_symmetry_multiplicity
_atom_site_calc_flag
_atom_site_refinement_flags
_atom_site_disorder_assembly
_atom_site_disorder_group
Pt1 Pt 0.0000 0.5000 0.5000 0.0306(8) Uani 1 2 d S . .
S1 S 0.1560(8) 0.43159(19) 0.4165(5) 0.0353(16) Uani 1 1 d . . .
P1 P 0.0650(8) 0.54404(19) 0.3330(5) 0.0277(16) Uani 1 1 d . . .
N2 N -0.013(3) 0.5539(7) 0.0753(16) 0.037(5) Uani 1 1 d . . .
N3 N 0.049(3) 0.6299(6) 0.2028(19) 0.045(5) Uani 1 1 d . . .
N4 N 0.374(3) 0.5761(8) 0.1951(18) 0.051(5) Uani 1 1 d . . .
C6 C -0.002(3) 0.6097(7) 0.319(2) 0.041(6) Uani 1 1 d . . .
H6A H -0.1611 0.6146 0.3169 0.049 Uiso 1 1 calc R . .
H6B H 0.0857 0.6272 0.3910 0.049 Uiso 1 1 calc R . .
C7 C 0.364(3) 0.5472(9) 0.308(2) 0.047(6) Uani 1 1 d . . .
H7A H 0.4623 0.5622 0.3809 0.056 Uiso 1 1 calc R . .
H7B H 0.4185 0.5140 0.3001 0.056 Uiso 1 1 calc R . .
C8 C -0.071(3) 0.5232(7) 0.1741(17) 0.026(5) Uani 1 1 d . . .
H8A H -0.0261 0.4894 0.1637 0.031 Uiso 1 1 calc R . .
H8B H -0.2336 0.5236 0.1644 0.031 Uiso 1 1 calc R . .
C9 C -0.070(3) 0.6037(9) 0.089(2) 0.042(7) Uani 1 1 d . . .
H9A H -0.2310 0.6052 0.0852 0.051 Uiso 1 1 calc R . .
H9B H -0.0448 0.6217 0.0169 0.051 Uiso 1 1 calc R . .
C10 C 0.296(3) 0.6266(8) 0.204(2) 0.048(7) Uani 1 1 d . . .
H10A H 0.3250 0.6455 0.1345 0.057 Uiso 1 1 calc R . .
H10B H 0.3825 0.6413 0.2806 0.057 Uiso 1 1 calc R . .
C11 C 0.234(3) 0.5499(9) 0.085(2) 0.051(6) Uani 1 1 d . . .
H11A H 0.2673 0.5633 0.0093 0.061 Uiso 1 1 calc R . .
H11B H 0.2754 0.5154 0.0896 0.061 Uiso 1 1 calc R . .
C90 C 0.643(4) 0.7795(9) 0.076(2) 0.074(8) Uani 1 1 d . . .
H90 H 0.6909 0.8077 0.1318 0.089 Uiso 1 1 calc R . .
Cl1 Cl 0.8001(12) 0.7279(3) 0.1375(7) 0.086(2) Uani 1 1 d . . .
Cl2 Cl 0.3558(11) 0.7708(3) 0.0585(9) 0.125(4) Uani 1 1 d . . .
Cl3 Cl 0.7118(14) 0.7909(3) -0.0702(8) 0.114(3) Uani 1 1 d . . .
C1 C -0.078(4) 0.4006(8) 0.316(2) 0.030(6) Uani 1 1 d . . .
N1 N -0.007(3) 0.3603(7) 0.2596(17) 0.032(5) Uani 1 1 d U . .
C2 C -0.296(4) 0.4140(8) 0.3004(19) 0.032(5) Uani 1 1 d U . .
H2 H -0.3384 0.4409 0.3424 0.038 Uiso 1 1 calc R . .
C4 C -0.387(5) 0.3464(9) 0.158(2) 0.049(6) Uani 1 1 d . . .
H4 H -0.4926 0.3278 0.1020 0.059 Uiso 1 1 calc R . .
C3 C -0.456(4) 0.3855(11) 0.217(3) 0.055(7) Uani 1 1 d . . .
H3 H -0.6086 0.3933 0.2026 0.066 Uiso 1 1 calc R . .
C5 C -0.166(5) 0.3342(9) 0.180(2) 0.054(7) Uani 1 1 d . . .
H5 H -0.1225 0.3071 0.1398 0.065 Uiso 1 1 calc R . .

loop_
_atom_site_aniso_label
_atom_site_aniso_U_11
_atom_site_aniso_U_22
_atom_site_aniso_U_33
_atom_site_aniso_U_23
_atom_site_aniso_U_13
_atom_site_aniso_U_12
Pt1 0.0254(9) 0.0357(11) 0.0297(11) -0.0058(6) 0.0039(6) 0.0025(5)
S1 0.025(3) 0.045(4) 0.030(4) -0.011(3) -0.006(3) 0.004(3)
P1 0.022(3) 0.030(3) 0.030(4) -0.006(3) 0.003(3) -0.003(3)
N2 0.047(14) 0.034(13) 0.030(13) -0.013(11) 0.006(9) -0.016(10)
N3 0.052(14) 0.055(13) 0.032(15) -0.003(12) 0.016(11) 0.003(10)
N4 0.025(11) 0.098(18) 0.033(14) 0.001(14) 0.011(10) 0.005(12)
C6 0.026(12) 0.065(16) 0.034(18) -0.002(13) 0.010(12) -0.011(10)
C7 0.021(12) 0.067(15) 0.051(19) 0.020(15) 0.008(12) 0.010(11)
C8 0.031(11) 0.028(13) 0.022(13) 0.008(12) 0.010(10) 0.011(10)
C9 0.047(14) 0.06(2) 0.016(17) 0.020(13) 0.003(12) 0.003(13)
C10 0.031(15) 0.035(17) 0.07(2) 0.008(13) -0.005(12) -0.003(12)
C11 0.031(15) 0.078(17) 0.048(19) -0.011(15) 0.018(13) -0.004(13)
C90 0.082(19) 0.075(19) 0.07(2) -0.027(16) 0.030(16) -0.026(16)
Cl1 0.093(5) 0.079(5) 0.076(6) 0.025(4) 0.002(4) 0.001(4)
Cl2 0.048(4) 0.145(8) 0.185(10) -0.096(7) 0.035(5) -0.001(4)
Cl3 0.123(6) 0.118(7) 0.106(7) 0.054(6) 0.038(6) -0.009(5)
C1 0.025(16) 0.033(15) 0.031(15) 0.004(12) 0.006(11) -0.007(11)
N1 0.027(10) 0.042(11) 0.034(12) -0.007(9) 0.019(10) 0.001(10)
C2 0.020(12) 0.037(12) 0.039(13) 0.007(11) 0.005(10) 0.004(12)
C4 0.06(2) 0.037(17) 0.047(18) -0.026(15) -0.001(14) -0.005(14)
C3 0.028(15) 0.07(2) 0.07(2) 0.003(16) 0.020(16) -0.011(16)
C5 0.044(19) 0.058(17) 0.047(19) -0.017(14) -0.017(14) -0.007(16)

loop_
_atom_type_symbol
_atom_type_description
_atom_type_scat_dispersion_real
_atom_type_scat_dispersion_imag
_atom_type_scat_source
C C 0.0033 0.0016 'International Tables Vol C Tables 4.2.6.8 and 6.1.1.4'
H H 0.0000 0.0000 'International Tables Vol C Tables 4.2.6.8 and 6.1.1.4'
N N 0.0061 0.0033 'International Tables Vol C Tables 4.2.6.8 and 6.1.1.4'
P P 0.1023 0.0942 'International Tables Vol C Tables 4.2.6.8 and 6.1.1.4'
Pt Pt -1.7033 8.3905 'International Tables Vol C Tables 4.2.6.8 and 6.1.1.4'
S S 0.1246 0.1234 'International Tables Vol C Tables 4.2.6.8 and 6.1.1.4'
Cl Cl 0.1484 0.1585 'International Tables Vol C Tables 4.2.6.8 and 6.1.1.4'

loop_
_geom_angle_atom_site_label_1
_geom_angle_atom_site_label_2
_geom_angle_atom_site_label_3
_geom_angle
_geom_angle_site_symmetry_1
_geom_angle_site_symmetry_3
_geom_angle_publ_flag
P1 Pt1 P1 180.0(2) 3_566 . ?
P1 Pt1 S1 93.44(19) 3_566 . ?
P1 Pt1 S1 86.56(19) . . ?
P1 Pt1 S1 86.56(19) 3_566 3_566 ?
P1 Pt1 S1 93.44(19) . 3_566 ?
S1 Pt1 S1 180.000(2) . 3_566 ?
C1 S1 Pt1 105.9(8) . . ?
C6 P1 C8 100.2(9) . . ?
C6 P1 C7 98.4(10) . . ?
C8 P1 C7 96.5(10) . . ?
C6 P1 Pt1 119.9(8) . . ?
C8 P1 Pt1 118.4(6) . . ?
C7 P1 Pt1 118.9(7) . . ?
C9 N2 C8 110.8(16) . . ?
C9 N2 C11 109.4(16) . . ?
C8 N2 C11 108.5(16) . . ?
C6 N3 C9 113.0(16) . . ?
C6 N3 C10 112.2(17) . . ?
C9 N3 C10 105.9(17) . . ?
C10 N4 C7 111.2(18) . . ?
C10 N4 C11 111.4(17) . . ?
C7 N4 C11 107.6(18) . . ?
N3 C6 P1 110.2(14) . . ?
N4 C7 P1 111.7(12) . . ?
N2 C8 P1 113.2(12) . . ?
N2 C9 N3 117.6(16) . . ?
N4 C10 N3 113.4(15) . . ?
N2 C11 N4 113.9(17) . . ?
Cl2 C90 Cl1 112.7(14) . . ?
Cl2 C90 Cl3 111.3(14) . . ?
Cl1 C90 Cl3 105.4(13) . . ?
C2 C1 N1 123.9(18) . . ?
C2 C1 S1 124.8(19) . . ?
N1 C1 S1 111.2(16) . . ?
C5 N1 C1 117.3(17) . . ?
C1 C2 C3 117(2) . . ?
C5 C4 C3 121(2) . . ?
C4 C3 C2 120(2) . . ?
N1 C5 C4 122(2) . . ?

loop_
_geom_bond_atom_site_label_1
_geom_bond_atom_site_label_2
_geom_bond_distance
_geom_bond_site_symmetry_2
_geom_bond_publ_flag
Pt1 P1 2.299(6) 3_566 ?
Pt1 P1 2.299(6) . ?
Pt1 S1 2.363(5) . ?
Pt1 S1 2.363(5) 3_566 ?
S1 C1 1.80(2) . ?
P1 C6 1.83(2) . ?
P1 C8 1.841(18) . ?
P1 C7 1.90(2) . ?
N2 C9 1.41(3) . ?
N2 C8 1.47(2) . ?
N2 C11 1.48(3) . ?
N3 C6 1.49(3) . ?
N3 C9 1.48(3) . ?
N3 C10 1.50(3) . ?
N4 C10 1.46(3) . ?
N4 C7 1.48(3) . ?
N4 C11 1.49(3) . ?
C90 Cl2 1.73(2) . ?
C90 Cl1 1.74(3) . ?
C90 Cl3 1.78(3) . ?
C1 C2 1.34(3) . ?
C1 N1 1.38(2) . ?
N1 C5 1.34(3) . ?
C2 C3 1.40(3) . ?
C4 C5 1.35(3) . ?
C4 C3 1.36(3) . ?
